data_7128537
loop_
_publ_author_name
'Gogoi, Manash Protim'
'Vanjari, Rajeshwer'
'Prabagar, B.'
'Yang, Shengwen'
'Dutta, Shubham'
'Mallick, Rajendra K.'
'Gandon, Vincent'
'Sahoo, Akhila K.'

_publ_section_title
;
 Yb(iii)-catalysed syn-thioallylation of ynamides.
;
_journal_issue 61
_journal_name_full 'Chemical communications (Cambridge, England)'
_journal_page_first 7521
_journal_page_last 7524
_journal_paper_doi 10.1039/d1cc02611a
_journal_volume 57
_journal_year 2021
_chemical_formula_sum 'C21 H21 N O2 S'
_chemical_formula_weight 351.45
_space_group_crystal_system monoclinic
_space_group_IT_number 4
_space_group_name_Hall 'P 2yb'
_space_group_name_H-M_alt 'P 1 21 1'
_atom_sites_solution_hydrogens geom
_audit_creation_method SHELXL-2018/3
_audit_update_record
;
2021-02-23 deposited with the CCDC.	2021-06-23 downloaded from the CCDC.
;
_cell_angle_alpha 90
_cell_angle_beta 100.838(5)
_cell_angle_gamma 90
_cell_formula_units_Z 2
_cell_length_a 6.1683(9)
_cell_length_b 18.221(3)
_cell_length_c 8.3375(14)
_cell_measurement_reflns_used 9902
_cell_measurement_temperature 298(2)
_cell_measurement_theta_max 27.46
_cell_measurement_theta_min 2.49
_cell_volume 920.4(3)
_computing_structure_refinement 'SHELXL-2018/3 (Sheldrick, 2018)'
_computing_structure_solution 'SHELXT 2014/5 (Sheldrick, 2014)'
_diffrn_ambient_temperature 298(2)
_diffrn_measured_fraction_theta_full 0.983
_diffrn_measured_fraction_theta_max 0.985
_diffrn_measurement_device_type 'ccd area detector'
_diffrn_measurement_method '\f and \w scans'
_diffrn_radiation_type MoK\a
_diffrn_radiation_wavelength 0.71073
_diffrn_reflns_av_R_equivalents 0.0227
_diffrn_reflns_av_unetI/netI 0.0209
_diffrn_reflns_Laue_measured_fraction_full 0.983
_diffrn_reflns_Laue_measured_fraction_max 0.985
_diffrn_reflns_limit_h_max 7
_diffrn_reflns_limit_h_min -7
_diffrn_reflns_limit_k_max 23
_diffrn_reflns_limit_k_min -23
_diffrn_reflns_limit_l_max 10
_diffrn_reflns_limit_l_min -10
_diffrn_reflns_number 16985
_diffrn_reflns_point_group_measured_fraction_full 0.983
_diffrn_reflns_point_group_measured_fraction_max 0.983
_diffrn_reflns_theta_full 25.000
_diffrn_reflns_theta_max 27.486
_diffrn_reflns_theta_min 2.487
_exptl_absorpt_coefficient_mu 0.189
_exptl_crystal_colour yellow
_exptl_crystal_density_diffrn 1.268
_exptl_crystal_description plate
_exptl_crystal_F_000 372
_refine_diff_density_max 0.182
_refine_diff_density_min -0.196
_refine_diff_density_rms 0.028
_refine_ls_abs_structure_details
;
 Flack x determined using 1771 quotients [(I+)-(I-)]/[(I+)+(I-)]
 (Parsons, Flack and Wagner, Acta Cryst. B69 (2013) 249-259).
;
_refine_ls_abs_structure_Flack 0.011(14)
_refine_ls_extinction_method none
_refine_ls_goodness_of_fit_ref 1.056
_refine_ls_hydrogen_treatment constr
_refine_ls_matrix_type full
_refine_ls_number_parameters 226
_refine_ls_number_reflns 4130
_refine_ls_number_restraints 1
_refine_ls_restrained_S_all 1.056
_refine_ls_R_factor_all 0.0316
_refine_ls_R_factor_gt 0.0287
_refine_ls_shift/su_max 0.000
_refine_ls_shift/su_mean 0.000
_refine_ls_structure_factor_coef Fsqd
_refine_ls_weighting_details 'w=1/[\s^2^(Fo^2^)+(0.0435P)^2^+0.0687P] where P=(Fo^2^+2Fc^2^)/3'
_refine_ls_weighting_scheme calc
_refine_ls_wR_factor_gt 0.0730
_refine_ls_wR_factor_ref 0.0744
_reflns_Friedel_coverage 0.935
_reflns_Friedel_fraction_full 0.982
_reflns_Friedel_fraction_max 0.981
_reflns_number_gt 3877
_reflns_number_total 4130
_reflns_threshold_expression 'I > 2\s(I)'
_cod_data_source_file d1cc02611a2.cif
_cod_data_source_block shelx
_cod_depositor_comments 'Adding full bibliography for 7128537.cif.'
_cod_original_cell_volume 920.3(3)
_cod_original_sg_symbol_H-M 'P 21'
_cod_database_code 7128537
_shelx_shelxl_version_number 2018/3
_shelx_space_group_comment
;
The symmetry employed for this shelxl refinement is uniquely defined
by the following loop, which should always be used as a source of
symmetry information in preference to the above space-group names.
They are only intended as comments.
;

loop_
_space_group_symop_operation_xyz
'x, y, z'
'-x, y+1/2, -z'

loop_
_atom_site_label
_atom_site_type_symbol
_atom_site_fract_x
_atom_site_fract_y
_atom_site_fract_z
_atom_site_U_iso_or_equiv
_atom_site_adp_type
_atom_site_occupancy
_atom_site_site_symmetry_order
_atom_site_calc_flag
_atom_site_refinement_flags_posn
_atom_site_refinement_flags_adp
_atom_site_refinement_flags_occupancy
_atom_site_disorder_assembly
_atom_site_disorder_group
S001 S 0.59706(9) 0.39019(3) 0.78052(6) 0.04727(15) Uani 1 1 d . . . . .
N002 N 0.6792(3) 0.53012(8) 0.68844(18) 0.0344(3) Uani 1 1 d . . . . .
O003 O 0.8167(3) 0.60136(10) 0.5177(2) 0.0626(5) Uani 1 1 d . . . . .
O004 O 1.0472(3) 0.56348(10) 0.7423(2) 0.0572(4) Uani 1 1 d . . . . .
C2 C 0.7179(3) 0.50655(10) 0.9776(2) 0.0309(3) Uani 1 1 d . . . . .
C006 C 0.6792(3) 0.48262(10) 0.8232(2) 0.0319(3) Uani 1 1 d . . . . .
C007 C 0.9446(3) 0.38675(13) 0.6062(2) 0.0414(4) Uani 1 1 d . . . . .
H007 H 1.012584 0.424753 0.671396 0.050 Uiso 1 1 calc R U . . .
C008 C 0.7332(3) 0.58642(10) 1.0193(2) 0.0317(4) Uani 1 1 d . . . . .
C009 C 0.9509(4) 0.29846(11) 0.3885(2) 0.0435(5) Uani 1 1 d . . . . .
C00A C 0.5537(3) 0.63319(11) 0.9737(2) 0.0422(4) Uani 1 1 d . . . . .
H00A H 0.424625 0.615491 0.909319 0.051 Uiso 1 1 calc R U . . .
C00B C 0.8649(4) 0.56441(11) 0.6607(2) 0.0414(4) Uani 1 1 d . . . . .
C00C C 0.6471(4) 0.30057(10) 0.5339(2) 0.0409(4) Uani 1 1 d . . . . .
H00C H 0.512194 0.281701 0.548795 0.049 Uiso 1 1 calc R U . . .
C00D C 1.0445(4) 0.35684(12) 0.4848(3) 0.0442(4) Uani 1 1 d . . . . .
H00D H 1.177427 0.376428 0.467456 0.053 Uiso 1 1 calc R U . . .
C00E C 0.7532(4) 0.27037(11) 0.4169(3) 0.0452(5) Uani 1 1 d . . . . .
H00E H 0.690053 0.230360 0.356271 0.054 Uiso 1 1 calc R U . . .
C00F C 0.7429(3) 0.35944(10) 0.6294(2) 0.0366(4) Uani 1 1 d . . . . .
C00G C 0.7371(3) 0.45383(11) 1.1197(2) 0.0387(4) Uani 1 1 d . . . . .
H00B H 0.809841 0.409529 1.092783 0.046 Uiso 1 1 calc R U . . .
H00F H 0.830592 0.475874 1.213948 0.046 Uiso 1 1 calc R U . . .
C00H C 0.5831(5) 0.59636(15) 0.4529(3) 0.0603(6) Uani 1 1 d . . . . .
H00G H 0.557361 0.583042 0.338237 0.072 Uiso 1 1 calc R U . . .
H00H H 0.511110 0.642912 0.464138 0.072 Uiso 1 1 calc R U . . .
C00I C 0.4957(4) 0.53726(15) 0.5523(3) 0.0524(5) Uani 1 1 d . . . . .
H00I H 0.362190 0.552896 0.588096 0.063 Uiso 1 1 calc R U . . .
H00J H 0.467547 0.491749 0.491620 0.063 Uiso 1 1 calc R U . . .
C00J C 0.7567(5) 0.73320(13) 1.1165(3) 0.0572(6) Uani 1 1 d . . . . .
H00K H 0.764403 0.782158 1.148597 0.069 Uiso 1 1 calc R U . . .
C00K C 0.5657(4) 0.70595(13) 1.0235(3) 0.0551(6) Uani 1 1 d . . . . .
H00L H 0.443921 0.736486 0.993873 0.066 Uiso 1 1 calc R U . . .
C00L C 0.5218(4) 0.43302(13) 1.1654(3) 0.0489(5) Uani 1 1 d . . . . .
H00M H 0.530121 0.404418 1.258790 0.059 Uiso 1 1 calc R U . . .
C00M C 0.9251(4) 0.61495(13) 1.1144(3) 0.0472(5) Uani 1 1 d . . . . .
H00N H 1.047033 0.584711 1.146276 0.057 Uiso 1 1 calc R U . . .
C1 C 0.3248(4) 0.45035(15) 1.0896(4) 0.0625(7) Uani 1 1 d . . . . .
H1A H 0.306635 0.478868 0.995548 0.075 Uiso 1 1 calc R U . . .
H1B H 0.202013 0.434239 1.129435 0.075 Uiso 1 1 calc R U . . .
C00O C 0.9354(5) 0.68825(15) 1.1618(3) 0.0589(6) Uani 1 1 d . . . . .
H00O H 1.064450 0.706793 1.224575 0.071 Uiso 1 1 calc R U . . .
C00P C 1.0605(5) 0.26693(15) 0.2564(3) 0.0611(6) Uani 1 1 d . . . . .
H00P H 1.195195 0.292998 0.254215 0.092 Uiso 1 1 calc R U . . .
H00Q H 1.092758 0.215974 0.278423 0.092 Uiso 1 1 calc R U . . .
H00R H 0.963310 0.271784 0.152571 0.092 Uiso 1 1 calc R U . . .

loop_
_atom_site_aniso_label
_atom_site_aniso_U_11
_atom_site_aniso_U_22
_atom_site_aniso_U_33
_atom_site_aniso_U_23
_atom_site_aniso_U_13
_atom_site_aniso_U_12
S001 0.0651(3) 0.0318(2) 0.0516(3) -0.0091(2) 0.0279(2) -0.0141(2)
N002 0.0409(8) 0.0348(8) 0.0294(7) -0.0021(6) 0.0118(6) -0.0031(6)
O003 0.0813(12) 0.0622(11) 0.0477(9) 0.0159(8) 0.0208(8) -0.0144(9)
O004 0.0490(8) 0.0645(10) 0.0600(9) -0.0016(8) 0.0152(7) -0.0184(8)
C2 0.0277(8) 0.0320(9) 0.0340(8) 0.0028(7) 0.0087(6) 0.0001(6)
C006 0.0352(8) 0.0270(8) 0.0359(8) -0.0008(7) 0.0130(7) -0.0024(7)
C007 0.0441(9) 0.0325(8) 0.0464(10) -0.0081(9) 0.0059(8) -0.0002(9)
C008 0.0375(9) 0.0328(9) 0.0267(7) -0.0014(7) 0.0105(7) -0.0019(7)
C009 0.0559(12) 0.0349(10) 0.0394(10) -0.0010(8) 0.0081(9) 0.0110(9)
C00A 0.0441(11) 0.0406(10) 0.0403(10) -0.0004(8) 0.0037(8) 0.0022(9)
C00B 0.0537(12) 0.0358(10) 0.0389(9) -0.0030(8) 0.0193(9) -0.0084(8)
C00C 0.0499(11) 0.0298(9) 0.0431(10) -0.0021(8) 0.0089(8) -0.0031(8)
C00D 0.0427(11) 0.0390(10) 0.0512(11) -0.0020(9) 0.0096(9) 0.0036(8)
C00E 0.0606(12) 0.0328(9) 0.0400(10) -0.0067(8) 0.0041(9) -0.0004(9)
C00F 0.0473(10) 0.0267(8) 0.0357(9) -0.0006(7) 0.0072(8) 0.0032(7)
C00G 0.0400(10) 0.0398(10) 0.0363(9) 0.0089(8) 0.0071(7) 0.0040(8)
C00H 0.0842(18) 0.0543(14) 0.0427(11) 0.0104(10) 0.0129(11) 0.0104(13)
C00I 0.0550(12) 0.0630(14) 0.0376(10) 0.0038(10) 0.0043(9) 0.0019(11)
C00J 0.0824(17) 0.0374(11) 0.0541(13) -0.0137(10) 0.0187(12) -0.0044(11)
C00K 0.0659(15) 0.0398(11) 0.0601(14) -0.0027(10) 0.0126(11) 0.0117(10)
C00L 0.0572(14) 0.0475(12) 0.0480(11) 0.0152(9) 0.0253(10) 0.0027(9)
C00M 0.0428(11) 0.0483(12) 0.0476(11) -0.0072(9) 0.0014(9) -0.0014(9)
C1 0.0458(13) 0.0614(15) 0.0875(19) 0.0187(14) 0.0310(12) 0.0024(11)
C00O 0.0651(15) 0.0553(14) 0.0526(13) -0.0167(11) 0.0019(11) -0.0199(12)
C00P 0.0787(17) 0.0513(14) 0.0584(14) -0.0091(11) 0.0260(12) 0.0112(12)

loop_
_atom_type_symbol
_atom_type_description
_atom_type_scat_dispersion_real
_atom_type_scat_dispersion_imag
_atom_type_scat_source
C C 0.0033 0.0016 'International Tables Vol C Tables 4.2.6.8 and 6.1.1.4'
H H 0.0000 0.0000 'International Tables Vol C Tables 4.2.6.8 and 6.1.1.4'
N N 0.0061 0.0033 'International Tables Vol C Tables 4.2.6.8 and 6.1.1.4'
O O 0.0106 0.0060 'International Tables Vol C Tables 4.2.6.8 and 6.1.1.4'
S S 0.1246 0.1234 'International Tables Vol C Tables 4.2.6.8 and 6.1.1.4'

loop_
_geom_angle_atom_site_label_1
_geom_angle_atom_site_label_2
_geom_angle_atom_site_label_3
_geom_angle
_geom_angle_site_symmetry_1
_geom_angle_site_symmetry_3
_geom_angle_publ_flag
C00F S001 C006 106.20(9) . . ?
C00B N002 C006 122.67(16) . . ?
C00B N002 C00I 112.54(17) . . ?
C006 N002 C00I 123.96(16) . . ?
C00B O003 C00H 109.69(17) . . ?
C006 C2 C008 122.24(16) . . ?
C006 C2 C00G 121.36(17) . . ?
C008 C2 C00G 116.33(15) . . ?
C2 C006 N002 122.48(16) . . ?
C2 C006 S001 119.68(14) . . ?
N002 C006 S001 117.54(13) . . ?
C00F C007 C00D 119.50(19) . . ?
C00F C007 H007 120.3 . . ?
C00D C007 H007 120.3 . . ?
C00A C008 C00M 118.25(19) . . ?
C00A C008 C2 121.32(16) . . ?
C00M C008 C2 120.31(18) . . ?
C00E C009 C00D 117.90(19) . . ?
C00E C009 C00P 120.9(2) . . ?
C00D C009 C00P 121.2(2) . . ?
C00K C00A C008 120.5(2) . . ?
C00K C00A H00A 119.7 . . ?
C008 C00A H00A 119.7 . . ?
O004 C00B O003 122.27(19) . . ?
O004 C00B N002 128.72(19) . . ?
O003 C00B N002 109.00(18) . . ?
C00E C00C C00F 120.01(19) . . ?
C00E C00C H00C 120.0 . . ?
C00F C00C H00C 120.0 . . ?
C009 C00D C007 121.8(2) . . ?
C009 C00D H00D 119.1 . . ?
C007 C00D H00D 119.1 . . ?
C009 C00E C00C 121.43(19) . . ?
C009 C00E H00E 119.3 . . ?
C00C C00E H00E 119.3 . . ?
C007 C00F C00C 119.33(18) . . ?
C007 C00F S001 125.06(15) . . ?
C00C C00F S001 115.53(15) . . ?
C00L C00G C2 114.68(16) . . ?
C00L C00G H00B 108.6 . . ?
C2 C00G H00B 108.6 . . ?
C00L C00G H00F 108.6 . . ?
C2 C00G H00F 108.6 . . ?
H00B C00G H00F 107.6 . . ?
O003 C00H C00I 105.80(18) . . ?
O003 C00H H00G 110.6 . . ?
C00I C00H H00G 110.6 . . ?
O003 C00H H00H 110.6 . . ?
C00I C00H H00H 110.6 . . ?
H00G C00H H00H 108.7 . . ?
N002 C00I C00H 100.73(19) . . ?
N002 C00I H00I 111.6 . . ?
C00H C00I H00I 111.6 . . ?
N002 C00I H00J 111.6 . . ?
C00H C00I H00J 111.6 . . ?
H00I C00I H00J 109.4 . . ?
C00O C00J C00K 120.0(2) . . ?
C00O C00J H00K 120.0 . . ?
C00K C00J H00K 120.0 . . ?
C00J C00K C00A 120.4(2) . . ?
C00J C00K H00L 119.8 . . ?
C00A C00K H00L 119.8 . . ?
C1 C00L C00G 127.4(2) . . ?
C1 C00L H00M 116.3 . . ?
C00G C00L H00M 116.3 . . ?
C00O C00M C008 120.5(2) . . ?
C00O C00M H00N 119.7 . . ?
C008 C00M H00N 119.7 . . ?
C00L C1 H1A 120.0 . . ?
C00L C1 H1B 120.0 . . ?
H1A C1 H1B 120.0 . . ?
C00J C00O C00M 120.3(2) . . ?
C00J C00O H00O 119.8 . . ?
C00M C00O H00O 119.8 . . ?
C009 C00P H00P 109.5 . . ?
C009 C00P H00Q 109.5 . . ?
H00P C00P H00Q 109.5 . . ?
C009 C00P H00R 109.5 . . ?
H00P C00P H00R 109.5 . . ?
H00Q C00P H00R 109.5 . . ?

loop_
_geom_bond_atom_site_label_1
_geom_bond_atom_site_label_2
_geom_bond_distance
_geom_bond_site_symmetry_2
_geom_bond_publ_flag
S001 C00F 1.771(2) . ?
S001 C006 1.7753(18) . ?
N002 C00B 1.362(2) . ?
N002 C006 1.418(2) . ?
N002 C00I 1.450(3) . ?
O003 C00B 1.353(3) . ?
O003 C00H 1.443(3) . ?
O004 C00B 1.200(3) . ?
C2 C006 1.337(2) . ?
C2 C008 1.495(2) . ?
C2 C00G 1.513(3) . ?
C007 C00F 1.387(3) . ?
C007 C00D 1.392(3) . ?
C007 H007 0.9300 . ?
C008 C00A 1.392(3) . ?
C008 C00M 1.395(3) . ?
C009 C00E 1.384(3) . ?
C009 C00D 1.391(3) . ?
C009 C00P 1.510(3) . ?
C00A C00K 1.387(3) . ?
C00A H00A 0.9300 . ?
C00C C00E 1.386(3) . ?
C00C C00F 1.399(3) . ?
C00C H00C 0.9300 . ?
C00D H00D 0.9300 . ?
C00E H00E 0.9300 . ?
C00G C00L 1.498(3) . ?
C00G H00B 0.9700 . ?
C00G H00F 0.9700 . ?
C00H C00I 1.518(4) . ?
C00H H00G 0.9700 . ?
C00H H00H 0.9700 . ?
C00I H00I 0.9700 . ?
C00I H00J 0.9700 . ?
C00J C00O 1.368(4) . ?
C00J C00K 1.376(4) . ?
C00J H00K 0.9300 . ?
C00K H00L 0.9300 . ?
C00L C1 1.299(4) . ?
C00L H00M 0.9300 . ?
C00M C00O 1.391(3) . ?
C00M H00N 0.9300 . ?
C1 H1A 0.9300 . ?
C1 H1B 0.9300 . ?
C00O H00O 0.9300 . ?
C00P H00P 0.9600 . ?
C00P H00Q 0.9600 . ?
C00P H00R 0.9600 . ?
